data_4120423
loop_
_publ_author_name
'Hua Lin'
'Ling Chen'
'Liu-Jiang Zhou'
'Li-Ming Wu'

_publ_section_title
;
 Functionalization Based on the Substitutional Flexibility: Strong Middle
 IR Nonlinear Optical Selenides AXII4XIII5Se12
;
_journal_name_full 'Journal of the American Chemical Society'
_journal_page_first 12914
_journal_page_last 12921
_journal_paper_doi 10.1021/ja4074084
_journal_volume 135
_journal_year 2013
_chemical_formula_moiety 'Cd4 Ga5 K Se12'
_chemical_formula_sum 'Cd4 Ga5 K Se12'
_chemical_formula_weight 1784.82
_chemical_name_systematic
; 
 ? 
;
_space_group_IT_number 146
_symmetry_cell_setting trigonal
_symmetry_space_group_name_Hall 'R 3'
_symmetry_space_group_name_H-M 'R 3 :H'
_atom_sites_solution_primary direct
_atom_sites_solution_secondary difmap
_audit_creation_method SHELXL-97
_cell_angle_alpha 90.00
_cell_angle_beta 90.00
_cell_angle_gamma 120.00
_cell_formula_units_Z 3
_cell_length_a 14.362(5)
_cell_length_b 14.362(5)
_cell_length_c 9.724(5)
_cell_measurement_reflns_used 1784
_cell_measurement_temperature 293(2)
_cell_measurement_theta_max 27.4700
_cell_measurement_theta_min 2.6588
_cell_volume 1737.0(12)
_computing_cell_refinement 'CrystalClear (Rigaku Inc., 2007)'
_computing_data_collection 'CrystalClear (Rigaku Inc., 2007)'
_computing_data_reduction 'CrystalClear (Rigaku Inc., 2007)'
_computing_molecular_graphics 'Bruker SHELXTL'
_computing_publication_material 'Bruker SHELXTL'
_computing_structure_refinement 'SHELXL-97 (Sheldrick, 1997)'
_computing_structure_solution 'SHELXS-97 (Sheldrick, 1990)'
_diffrn_ambient_temperature 293(2)
_diffrn_detector_area_resol_mean 28.5714
_diffrn_measured_fraction_theta_full 0.977
_diffrn_measured_fraction_theta_max 0.977
_diffrn_measurement_device_type Saturn70
_diffrn_measurement_method CCD_Profile_fitting
_diffrn_radiation_monochromator graphite
_diffrn_radiation_source 'fine-focus sealed tube'
_diffrn_radiation_type MoK\a
_diffrn_radiation_wavelength 0.71073
_diffrn_reflns_av_R_equivalents 0.0422
_diffrn_reflns_av_sigmaI/netI 0.0506
_diffrn_reflns_limit_h_max 17
_diffrn_reflns_limit_h_min -16
_diffrn_reflns_limit_k_max 17
_diffrn_reflns_limit_k_min -16
_diffrn_reflns_limit_l_max 11
_diffrn_reflns_limit_l_min -11
_diffrn_reflns_number 3679
_diffrn_reflns_theta_full 24.99
_diffrn_reflns_theta_max 24.99
_diffrn_reflns_theta_min 3.89
_exptl_absorpt_coefficient_mu 28.339
_exptl_absorpt_correction_T_max 1.0000
_exptl_absorpt_correction_T_min 0.5805
_exptl_absorpt_correction_type multi-scan
_exptl_crystal_colour Orange-red
_exptl_crystal_density_diffrn 5.118
_exptl_crystal_description Block
_exptl_crystal_F_000 2322
_exptl_crystal_size_max 0.1200
_exptl_crystal_size_mid 0.1000
_exptl_crystal_size_min 0.1000
_refine_diff_density_max 0.733
_refine_diff_density_min -0.640
_refine_diff_density_rms 0.163
_refine_ls_abs_structure_details 'Flack H D (1983), Acta Cryst. A39, 876-881'
_refine_ls_abs_structure_Flack 0.07(2)
_refine_ls_extinction_method none
_refine_ls_goodness_of_fit_ref 1.078
_refine_ls_matrix_type full
_refine_ls_number_parameters 70
_refine_ls_number_reflns 1344
_refine_ls_number_restraints 2
_refine_ls_restrained_S_all 1.077
_refine_ls_R_factor_all 0.0307
_refine_ls_R_factor_gt 0.0278
_refine_ls_shift/su_max 0.015
_refine_ls_shift/su_mean 0.000
_refine_ls_structure_factor_coef Fsqd
_refine_ls_weighting_details 'calc w=1/[\s^2^(Fo^2^)+(0.0039P)^2^+0.0000P] where P=(Fo^2^+2Fc^2^)/3'
_refine_ls_weighting_scheme calc
_refine_ls_wR_factor_gt 0.0543
_refine_ls_wR_factor_ref 0.0548
_reflns_number_gt 1212
_reflns_number_total 1344
_reflns_threshold_expression >2sigma(I)
_cod_data_source_file ja4074084_si_002_1.cif
_cod_data_source_block KCd4Ga5Se12
_cod_original_cell_volume 1737.1(12)
_cod_original_sg_symbol_H-M 'R 3'
_cod_database_code 4120423

loop_
_symmetry_equiv_pos_as_xyz
'x, y, z'
'-y, x-y, z'
'-x+y, -x, z'
'x+2/3, y+1/3, z+1/3'
'-y+2/3, x-y+1/3, z+1/3'
'-x+y+2/3, -x+1/3, z+1/3'
'x+1/3, y+2/3, z+2/3'
'-y+1/3, x-y+2/3, z+2/3'
'-x+y+1/3, -x+2/3, z+2/3'

loop_
_atom_site_label
_atom_site_type_symbol
_atom_site_fract_x
_atom_site_fract_y
_atom_site_fract_z
_atom_site_U_iso_or_equiv
_atom_site_adp_type
_atom_site_occupancy
_atom_site_symmetry_multiplicity
_atom_site_calc_flag
_atom_site_refinement_flags
_atom_site_disorder_group
K1 K 0.0000 0.0000 0.0005(6) 0.0740(18) Uani 1 3 d S .
Cd1 Cd 0.20454(7) 0.48646(8) 0.08526(9) 0.0205(3) Uani 0.5755(4) 1 d P 1
Ga1 Ga 0.20454(7) 0.48646(8) 0.08526(9) 0.0205(3) Uani 0.42 1 d P 2
Cd2 Cd 0.58807(14) 0.02084(12) 0.08022(7) 0.0215(4) Uani 0.478(3) 1 d P 1
Ga2 Ga 0.58807(14) 0.02084(12) 0.08022(7) 0.0215(4) Uani 0.52 1 d P 2
Cd3 Cd 0.35988(13) 0.10097(13) 0.07858(10) 0.0176(3) Uani 0.279(3) 1 d P 1
Ga3 Ga 0.35988(13) 0.10097(13) 0.07858(10) 0.0176(3) Uani 0.72 1 d P 2
Se1 Se 0.07691(10) 0.29592(9) 0.99967(10) 0.0262(3) Uani 1 1 d . .
Se2 Se 0.54766(9) 0.16673(10) 0.01067(10) 0.0217(3) Uani 1 1 d . .
Se3 Se 0.29668(9) 0.22428(12) 0.00509(11) 0.0298(4) Uani 1 1 d . .
Se4 Se 0.38392(10) 0.53941(11) 0.97629(10) 0.0285(3) Uani 1 1 d . .

loop_
_atom_site_aniso_label
_atom_site_aniso_U_11
_atom_site_aniso_U_22
_atom_site_aniso_U_33
_atom_site_aniso_U_23
_atom_site_aniso_U_13
_atom_site_aniso_U_12
K1 0.077(2) 0.077(2) 0.068(3) 0.000 0.000 0.0385(12)
Cd1 0.0192(6) 0.0230(6) 0.0199(5) 0.0015(4) 0.0012(5) 0.0110(5)
Ga1 0.0192(6) 0.0230(6) 0.0199(5) 0.0015(4) 0.0012(5) 0.0110(5)
Cd2 0.0200(6) 0.0211(6) 0.0203(8) 0.0042(3) 0.0013(3) 0.0079(5)
Ga2 0.0200(6) 0.0211(6) 0.0203(8) 0.0042(3) 0.0013(3) 0.0079(5)
Cd3 0.0210(6) 0.0157(5) 0.0156(6) 0.0005(4) 0.0008(4) 0.0089(4)
Ga3 0.0210(6) 0.0157(5) 0.0156(6) 0.0005(4) 0.0008(4) 0.0089(4)
Se1 0.0234(7) 0.0312(6) 0.0244(6) 0.0082(5) 0.0025(5) 0.0139(5)
Se2 0.0185(6) 0.0173(5) 0.0290(6) 0.0024(5) 0.0043(5) 0.0088(5)
Se3 0.0299(7) 0.0439(8) 0.0229(8) 0.0057(6) 0.0060(5) 0.0238(7)
Se4 0.0326(7) 0.0222(5) 0.0208(5) -0.0036(5) 0.0042(5) 0.0064(5)

loop_
_atom_type_symbol
_atom_type_description
_atom_type_scat_dispersion_real
_atom_type_scat_dispersion_imag
_atom_type_scat_source
Cd Cd -0.8075 1.2024 'International Tables Vol C Tables 4.2.6.8 and 6.1.1.4'
Ga Ga 0.2307 1.6083 'International Tables Vol C Tables 4.2.6.8 and 6.1.1.4'
K K 0.2009 0.2494 'International Tables Vol C Tables 4.2.6.8 and 6.1.1.4'
Se Se -0.0929 2.2259 'International Tables Vol C Tables 4.2.6.8 and 6.1.1.4'

loop_
_geom_angle_atom_site_label_1
_geom_angle_atom_site_label_2
_geom_angle_atom_site_label_3
_geom_angle
_geom_angle_site_symmetry_1
_geom_angle_site_symmetry_3
Se4 K1 Se4 63.11(9) 4_444 5_554
Se4 K1 Se4 63.11(9) 4_444 6_454
Se4 K1 Se4 63.11(9) 5_554 6_454
Se4 K1 Se2 177.01(11) 4_444 9_554
Se4 K1 Se2 119.32(3) 5_554 9_554
Se4 K1 Se2 119.27(4) 6_454 9_554
Se4 K1 Se2 119.27(4) 4_444 7_444
Se4 K1 Se2 177.01(11) 5_554 7_444
Se4 K1 Se2 119.33(3) 6_454 7_444
Se2 K1 Se2 58.24(9) 9_554 7_444
Se4 K1 Se2 119.32(3) 4_444 8_544
Se4 K1 Se2 119.27(4) 5_554 8_544
Se4 K1 Se2 177.01(11) 6_454 8_544
Se2 K1 Se2 58.24(9) 9_554 8_544
Se2 K1 Se2 58.24(9) 7_444 8_544
Se4 K1 Se1 90.42(7) 4_444 2_554
Se4 K1 Se1 121.48(13) 5_554 2_554
Se4 K1 Se1 58.38(5) 6_454 2_554
Se2 K1 Se1 89.56(7) 9_554 2_554
Se2 K1 Se1 60.96(5) 7_444 2_554
Se2 K1 Se1 119.20(13) 8_544 2_554
Se4 K1 Se1 121.48(13) 4_444 1_554
Se4 K1 Se1 58.37(5) 5_554 1_554
Se4 K1 Se1 90.41(7) 6_454 1_554
Se2 K1 Se1 60.96(5) 9_554 1_554
Se2 K1 Se1 119.20(13) 7_444 1_554
Se2 K1 Se1 89.56(7) 8_544 1_554
Se1 K1 Se1 120.000(1) 2_554 1_554
Se4 K1 Se1 58.38(5) 4_444 3_554
Se4 K1 Se1 90.42(7) 5_554 3_554
Se4 K1 Se1 121.48(13) 6_454 3_554
Se2 K1 Se1 119.19(13) 9_554 3_554
Se2 K1 Se1 89.56(7) 7_444 3_554
Se2 K1 Se1 60.96(5) 8_544 3_554
Se1 K1 Se1 120.000(1) 2_554 3_554
Se1 K1 Se1 120.000(1) 1_554 3_554
Se4 K1 Se3 89.74(7) 4_444 .
Se4 K1 Se3 57.67(5) 5_554 .
Se4 K1 Se3 120.78(13) 6_454 .
Se2 K1 Se3 90.34(7) 9_554 .
Se2 K1 Se3 119.86(12) 7_444 .
Se2 K1 Se3 61.63(5) 8_544 .
Se1 K1 Se3 178.89(10) 2_554 .
Se1 K1 Se3 59.03(4) 1_554 .
Se1 K1 Se3 60.97(4) 3_554 .
Se4 K1 Se3 57.67(5) 4_444 3
Se4 K1 Se3 120.78(13) 5_554 3
Se4 K1 Se3 89.74(7) 6_454 3
Se2 K1 Se3 119.86(12) 9_554 3
Se2 K1 Se3 61.63(5) 7_444 3
Se2 K1 Se3 90.34(7) 8_544 3
Se1 K1 Se3 60.97(4) 2_554 3
Se1 K1 Se3 178.89(10) 1_554 3
Se1 K1 Se3 59.03(4) 3_554 3
Se3 K1 Se3 119.987(4) . 3
Se4 K1 Se3 120.77(13) 4_444 2
Se4 K1 Se3 89.74(7) 5_554 2
Se4 K1 Se3 57.67(5) 6_454 2
Se2 K1 Se3 61.63(5) 9_554 2
Se2 K1 Se3 90.34(7) 7_444 2
Se2 K1 Se3 119.87(12) 8_544 2
Se1 K1 Se3 59.03(4) 2_554 2
Se1 K1 Se3 60.97(4) 1_554 2
Se1 K1 Se3 178.89(10) 3_554 2
Se3 K1 Se3 119.987(4) . 2
Se3 K1 Se3 119.987(4) 3 2
Se2 Cd1 Se4 112.72(5) 4_455 1_554
Se2 Cd1 Se4 112.71(5) 4_455 3_564
Se4 Cd1 Se4 102.72(7) 1_554 3_564
Se2 Cd1 Se1 112.98(5) 4_455 1_554
Se4 Cd1 Se1 105.27(5) 1_554 1_554
Se4 Cd1 Se1 109.71(4) 3_564 1_554
Se4 Cd2 Se3 118.24(6) 2_654 6
Se4 Cd2 Se3 108.48(5) 2_654 2_655
Se3 Cd2 Se3 106.15(6) 6 2_655
Se4 Cd2 Se2 112.26(6) 2_654 .
Se3 Cd2 Se2 101.78(5) 6 .
Se3 Cd2 Se2 109.49(6) 2_655 .
Se1 Cd3 Se2 119.33(7) 3_554 .
Se1 Cd3 Se3 104.40(7) 3_554 .
Se2 Cd3 Se3 111.90(6) . .
Se1 Cd3 Se1 112.28(6) 3_554 5_554
Se2 Cd3 Se1 102.92(6) . 5_554
Se3 Cd3 Se1 105.38(6) . 5_554
Ga3 Se1 Cd3 0.0 2_556 2_556
Ga3 Se1 Ga3 106.20(5) 2_556 9
Cd3 Se1 Ga3 106.20(5) 2_556 9
Ga3 Se1 Cd3 106.20(5) 2_556 9
Cd3 Se1 Cd3 106.20(5) 2_556 9
Ga3 Se1 Cd3 0.00(9) 9 9
Ga3 Se1 Ga1 103.98(5) 2_556 1_556
Cd3 Se1 Ga1 103.98(5) 2_556 1_556
Ga3 Se1 Ga1 106.43(5) 9 1_556
Cd3 Se1 Ga1 106.43(5) 9 1_556
Ga3 Se1 Cd1 103.98(5) 2_556 1_556
Cd3 Se1 Cd1 103.98(5) 2_556 1_556
Ga3 Se1 Cd1 106.43(5) 9 1_556
Cd3 Se1 Cd1 106.43(5) 9 1_556
Ga1 Se1 Cd1 0.00(5) 1_556 1_556
Ga3 Se1 K1 93.88(6) 2_556 1_556
Cd3 Se1 K1 93.88(6) 2_556 1_556
Ga3 Se1 K1 93.83(9) 9 1_556
Cd3 Se1 K1 93.83(9) 9 1_556
Ga1 Se1 K1 147.64(7) 1_556 1_556
Cd1 Se1 K1 147.64(7) 1_556 1_556
Cd3 Se2 Ga1 103.30(6) . 7_544
Cd3 Se2 Cd1 103.30(6) . 7_544
Ga1 Se2 Cd1 0.00(5) 7_544 7_544
Cd3 Se2 Cd2 105.76(5) . .
Ga1 Se2 Cd2 103.26(5) 7_544 .
Cd1 Se2 Cd2 103.26(5) 7_544 .
Cd3 Se2 K1 94.67(5) . 4
Ga1 Se2 K1 149.78(7) 7_544 4
Cd1 Se2 K1 149.78(7) 7_544 4
Cd2 Se2 K1 94.78(5) . 4
Cd3 Se3 Ga2 105.83(6) . 8_544
Cd3 Se3 Cd2 105.83(6) . 8_544
Ga2 Se3 Cd2 0.0 8_544 8_544
Cd3 Se3 Ga2 108.48(5) . 3_665
Ga2 Se3 Ga2 103.29(5) 8_544 3_665
Cd2 Se3 Ga2 103.29(5) 8_544 3_665
Cd3 Se3 Cd2 108.48(5) . 3_665
Ga2 Se3 Cd2 103.29(5) 8_544 3_665
Cd2 Se3 Cd2 103.29(5) 8_544 3_665
Ga2 Se3 Cd2 0.00(7) 3_665 3_665
Cd3 Se3 K1 93.06(6) . .
Ga2 Se3 K1 93.79(10) 8_544 .
Cd2 Se3 K1 93.79(10) 8_544 .
Ga2 Se3 K1 147.22(6) 3_665 .
Cd2 Se3 K1 147.22(6) 3_665 .
Ga2 Se4 Cd2 0.00(5) 3_666 3_666
Ga2 Se4 Cd1 103.25(6) 3_666 1_556
Cd2 Se4 Cd1 103.25(6) 3_666 1_556
Ga2 Se4 Ga1 103.25(6) 3_666 1_556
Cd2 Se4 Ga1 103.25(6) 3_666 1_556
Cd1 Se4 Ga1 0.00(2) 1_556 1_556
Ga2 Se4 Cd1 104.00(5) 3_666 2_666
Cd2 Se4 Cd1 104.00(5) 3_666 2_666
Cd1 Se4 Cd1 104.61(6) 1_556 2_666
Ga1 Se4 Cd1 104.61(6) 1_556 2_666
Ga2 Se4 Ga1 104.00(5) 3_666 2_666
Cd2 Se4 Ga1 104.00(5) 3_666 2_666
Cd1 Se4 Ga1 104.61(6) 1_556 2_666
Ga1 Se4 Ga1 104.61(6) 1_556 2_666
Cd1 Se4 Ga1 0.00(6) 2_666 2_666
Ga2 Se4 K1 151.22(7) 3_666 7
Cd2 Se4 K1 151.22(7) 3_666 7
Cd1 Se4 K1 93.76(6) 1_556 7
Ga1 Se4 K1 93.76(6) 1_556 7
Cd1 Se4 K1 93.70(6) 2_666 7
Ga1 Se4 K1 93.70(6) 2_666 7

loop_
_geom_bond_atom_site_label_1
_geom_bond_atom_site_label_2
_geom_bond_distance
_geom_bond_site_symmetry_2
K1 Se4 3.773(5) 4_444
K1 Se4 3.773(5) 5_554
K1 Se4 3.773(5) 6_454
K1 Se2 3.799(5) 9_554
K1 Se2 3.799(5) 7_444
K1 Se2 3.799(5) 8_544
K1 Se1 3.8195(17) 2_554
K1 Se1 3.8195(17) 1_554
K1 Se1 3.8195(17) 3_554
K1 Se3 3.8481(17) .
K1 Se3 3.8481(17) 3
K1 Se3 3.8481(17) 2
Cd1 Se2 2.5223(17) 4_455
Cd1 Se4 2.5257(17) 1_554
Cd1 Se4 2.5291(16) 3_564
Cd1 Se1 2.5544(15) 1_554
Cd2 Se4 2.4798(19) 2_654
Cd2 Se3 2.5187(19) 6
Cd2 Se3 2.5198(18) 2_655
Cd2 Se2 2.5300(16) .
Cd3 Se1 2.458(2) 3_554
Cd3 Se2 2.4606(18) .
Cd3 Se3 2.466(2) .
Cd3 Se1 2.4804(18) 5_554
Se1 Ga3 2.458(2) 2_556
Se1 Cd3 2.458(2) 2_556
Se1 Ga3 2.4804(18) 9
Se1 Cd3 2.4804(18) 9
Se1 Ga1 2.5544(15) 1_556
Se1 Cd1 2.5544(15) 1_556
Se1 K1 3.8195(17) 1_556
Se2 Ga1 2.5223(17) 7_544
Se2 Cd1 2.5223(17) 7_544
Se2 K1 3.799(5) 4
Se3 Ga2 2.5187(19) 8_544
Se3 Cd2 2.5187(19) 8_544
Se3 Ga2 2.5198(18) 3_665
Se3 Cd2 2.5198(18) 3_665
Se4 Ga2 2.4798(19) 3_666
Se4 Cd2 2.4798(19) 3_666
Se4 Cd1 2.5257(17) 1_556
Se4 Ga1 2.5257(17) 1_556
Se4 Cd1 2.5291(16) 2_666
Se4 Ga1 2.5291(16) 2_666
Se4 K1 3.773(5) 7
